data_7235318
loop_
_publ_author_name
'Lu, Yuhua'
'Bolokowicz, Andrew. J.'
'Reeb, Sarah A.'
'Wiseman, Joshua D.'
'Wheeler, Kraig A.'

_publ_section_title
;
 Chiral transmission to crystal photodimerizations of leucine--methionine
 quasiracemic assemblies
;
_journal_issue 16
_journal_name_full 'RSC Advances'
_journal_page_first 8125
_journal_paper_doi 10.1039/c3ra47270a
_journal_volume 4
_journal_year 2014
_chemical_absolute_configuration rm
_chemical_formula_moiety 'C29 H36 N2 O12 S3'
_chemical_formula_sum 'C29 H36 N2 O12 S3'
_chemical_formula_weight 700.78
_space_group_crystal_system triclinic
_space_group_IT_number 1
_space_group_name_Hall 'P 1'
_space_group_name_H-M_alt 'P 1'
_atom_sites_solution_hydrogens mixed
_audit_creation_method SHELXL-97
_cell_angle_alpha 92.437(5)
_cell_angle_beta 98.844(5)
_cell_angle_gamma 99.960(5)
_cell_formula_units_Z 1
_cell_length_a 6.8789(6)
_cell_length_b 8.1405(7)
_cell_length_c 14.5005(13)
_cell_measurement_reflns_used 8331
_cell_measurement_temperature 296(2)
_cell_measurement_theta_max 65.077
_cell_measurement_theta_min 2.812
_cell_volume 788.25(12)
_computing_cell_refinement APEX2
_computing_data_reduction
;
SAINT (Bruker, 2009) and XPREP (Bruker, 2009)
;
_computing_molecular_graphics 'XSEED (Barbour, 2001)'
_computing_publication_material 'XSEED (Barbour, 2001)'
_computing_structure_refinement 'SHELXL-97 (Sheldrick, 2008)'
_computing_structure_solution 'SHELXS-97 (Sheldrick, 2008)'
_diffrn_ambient_temperature 296(2)
_diffrn_detector_area_resol_mean 8.33
_diffrn_measured_fraction_theta_full 0.938
_diffrn_measured_fraction_theta_max 0.941
_diffrn_measurement_device_type 'Bruker APEXII CCD'
_diffrn_measurement_method 'phi and omega scans'
_diffrn_radiation_monochromator graphite
_diffrn_radiation_source 'fine-focus sealed tube'
_diffrn_radiation_type CuK\a
_diffrn_radiation_wavelength 1.54178
_diffrn_reflns_av_R_equivalents 0.0733
_diffrn_reflns_av_sigmaI/netI 0.0448
_diffrn_reflns_Laue_measured_fraction_full 0.938
_diffrn_reflns_Laue_measured_fraction_max 0.941
_diffrn_reflns_limit_h_max 8
_diffrn_reflns_limit_h_min -8
_diffrn_reflns_limit_k_max 9
_diffrn_reflns_limit_k_min -9
_diffrn_reflns_limit_l_max 17
_diffrn_reflns_limit_l_min 0
_diffrn_reflns_number 24878
_diffrn_reflns_point_group_measured_fraction_full 0.469
_diffrn_reflns_point_group_measured_fraction_max 0.470
_diffrn_reflns_theta_full 67.679
_diffrn_reflns_theta_max 67.553
_diffrn_reflns_theta_min 3.092
_exptl_absorpt_coefficient_mu 2.732
_exptl_absorpt_correction_T_max 0.761
_exptl_absorpt_correction_T_min 0.292
_exptl_absorpt_correction_type multi-scan
_exptl_absorpt_process_details 'SADABS (Bruker, 2010)'
_exptl_crystal_colour 'light yellow'
_exptl_crystal_density_diffrn 1.476
_exptl_crystal_density_method 'not measured'
_exptl_crystal_description 'transparent plate'
_exptl_crystal_F_000 368
_exptl_crystal_size_max 0.45
_exptl_crystal_size_mid 0.36
_exptl_crystal_size_min 0.10
_refine_diff_density_max 0.674
_refine_diff_density_min -0.395
_refine_diff_density_rms 0.116
_refine_ls_abs_structure_details
;
No quotients, so Flack parameter determined by classical intensity fit
;
_refine_ls_abs_structure_Flack 0.05(4)
_refine_ls_extinction_method none
_refine_ls_goodness_of_fit_ref 1.070
_refine_ls_hydrogen_treatment mixed
_refine_ls_matrix_type full
_refine_ls_number_parameters 438
_refine_ls_number_reflns 2680
_refine_ls_number_restraints 10
_refine_ls_restrained_S_all 1.067
_refine_ls_R_factor_all 0.0857
_refine_ls_R_factor_gt 0.0747
_refine_ls_shift/su_max 0.000
_refine_ls_shift/su_mean 0.000
_refine_ls_structure_factor_coef Fsqd
_refine_ls_weighting_details 'w=1/[\s^2^(Fo^2^)+(0.1587P)^2^+0.2856P] where P=(Fo^2^+2Fc^2^)/3'
_refine_ls_weighting_scheme calc
_refine_ls_wR_factor_gt 0.1964
_refine_ls_wR_factor_ref 0.2113
_reflns_number_gt 2263
_reflns_number_total 2680
_reflns_threshold_expression >2sigma(I)
_cod_data_source_file c3ra47270a.cif
_cod_data_source_block kaw111b_twin4
_cod_database_code 7235318
_shelxl_version_number 2013-4

loop_
_symmetry_equiv_pos_as_xyz
'x, y, z'

loop_
_atom_site_label
_atom_site_type_symbol
_atom_site_fract_x
_atom_site_fract_y
_atom_site_fract_z
_atom_site_U_iso_or_equiv
_atom_site_adp_type
_atom_site_occupancy
_atom_site_site_symmetry_order
_atom_site_calc_flag
_atom_site_refinement_flags_posn
_atom_site_refinement_flags_adp
S1A S 0.9999(3) -0.0001(2) 0.99955(14) 0.0497(5) Uani 1 1 d . .
O1A O 0.6174(10) -0.9453(9) 0.6637(5) 0.0583(16) Uani 1 1 d . .
O2A O 0.4325(13) -0.8097(9) 0.5615(5) 0.074(2) Uani 1 1 d D .
H1 H 0.451(19) -0.871(14) 0.515(6) 0.089 Uiso 1 1 d D U
O3A O 0.6658(14) -0.3965(11) 1.1278(6) 0.081(2) Uani 1 1 d . .
O4A O 0.5146(11) -0.2473(10) 1.0181(6) 0.0685(19) Uani 1 1 d D .
H2 H 0.466(18) -0.346(7) 0.994(8) 0.082 Uiso 1 1 d D U
O5A O 1.1765(11) -0.0073(9) 1.0627(6) 0.072(2) Uani 1 1 d . .
O6A O 0.9893(14) 0.1306(9) 0.9388(6) 0.076(2) Uani 1 1 d . .
N1A N 0.8266(13) 0.0193(10) 1.0660(5) 0.056(2) Uani 1 1 d D .
H3 H 0.737(12) 0.049(13) 1.026(6) 0.067 Uiso 1 1 d D U
C1A C 0.5271(14) -0.8268(12) 0.6452(6) 0.050(2) Uani 1 1 d . .
C2A C 0.4944(13) -0.7095(11) 0.7198(6) 0.0464(19) Uani 1 1 d . .
H2A H 0.4632 -0.6049 0.6955 0.05(2) Uiso 1 1 calc R .
C3A C 0.6532(11) -0.6789(9) 0.8084(5) 0.0348(15) Uani 1 1 d . .
H3A H 0.7550 -0.7475 0.8024 0.042 Uiso 1 1 calc R U
C4A C 0.7546(11) -0.5034(10) 0.8449(5) 0.0351(16) Uani 1 1 d . .
C5A C 0.9037(11) -0.4858(11) 0.9217(5) 0.0404(17) Uani 1 1 d . .
H5A H 0.9512 -0.5800 0.9429 0.048 Uiso 1 1 calc R U
C6A C 0.9854(12) -0.3297(11) 0.9687(5) 0.0433(18) Uani 1 1 d . .
H6A H 1.0823 -0.3203 1.0219 0.052 Uiso 1 1 calc R U
C7A C 0.9196(12) -0.1902(10) 0.9347(5) 0.0398(17) Uani 1 1 d . .
C8A C 0.7787(13) -0.2038(11) 0.8543(6) 0.0445(19) Uani 1 1 d . .
H8A H 0.7393 -0.1083 0.8305 0.053 Uiso 1 1 calc R U
C9A C 0.6966(12) -0.3585(11) 0.8095(6) 0.0423(18) Uani 1 1 d . .
H9A H 0.6021 -0.3668 0.7555 0.051 Uiso 1 1 calc R U
C10A C 0.6444(14) -0.2602(13) 1.0919(7) 0.055(2) Uani 1 1 d . .
C11A C 0.7744(16) -0.1004(14) 1.1325(6) 0.060(2) Uani 1 1 d . .
H11A H 0.8979 -0.1256 1.1677 0.072 Uiso 1 1 calc R U
C12A C 0.658(2) -0.0247(17) 1.2018(9) 0.083(4) Uani 1 1 d . .
H12A H 0.5560 0.0264 1.1661 0.100 Uiso 1 1 calc R U
H12B H 0.5898 -0.1153 1.2329 0.100 Uiso 1 1 calc R U
C13A C 0.781(3) 0.1051(17) 1.2765(9) 0.101(5) Uani 1 1 d . .
H13A H 0.8543 0.1904 1.2427 0.121 Uiso 1 1 calc R U
C14A C 0.934(5) 0.045(3) 1.3415(15) 0.190(12) Uani 1 1 d . .
H14A H 0.8893 -0.0712 1.3503 0.285 Uiso 1 1 calc R U
H14B H 0.9570 0.1085 1.4005 0.285 Uiso 1 1 calc R U
H14C H 1.0565 0.0567 1.3161 0.285 Uiso 1 1 calc R U
C15A C 0.646(4) 0.195(3) 1.3272(14) 0.158(9) Uani 1 1 d . .
H15A H 0.5170 0.1845 1.2885 0.236 Uiso 1 1 calc R U
H15B H 0.7048 0.3109 1.3397 0.236 Uiso 1 1 calc R U
H15C H 0.6299 0.1451 1.3851 0.236 Uiso 1 1 calc R U
S1B S -0.0345(3) -1.4765(2) 0.58547(15) 0.0518(6) Uani 1 1 d . .
S2B S 0.1915(7) -1.3813(5) 0.2310(2) 0.1053(12) Uani 1 1 d . .
O1B O 0.3666(9) -0.5498(9) 0.9316(5) 0.0597(17) Uani 1 1 d . .
O2B O 0.5674(12) -0.6865(10) 1.0244(5) 0.0662(19) Uani 1 1 d D .
H4 H 0.590(18) -0.614(12) 1.071(6) 0.079 Uiso 1 1 d D U
O3B O 0.3414(16) -1.1128(9) 0.4640(5) 0.090(3) Uani 1 1 d . .
O4B O 0.4660(11) -1.2514(10) 0.5801(5) 0.0643(18) Uani 1 1 d D .
H5 H 0.551(10) -1.167(9) 0.604(7) 0.077 Uiso 1 1 d D U
O5B O -0.1964(11) -1.4541(10) 0.5177(7) 0.078(2) Uani 1 1 d . .
O6B O -0.0556(11) -1.6070(8) 0.6498(6) 0.0682(19) Uani 1 1 d . .
N1B N 0.1442(11) -1.5106(10) 0.5324(5) 0.0518(18) Uani 1 1 d D .
H6 H 0.209(14) -1.590(9) 0.533(7) 0.062 Uiso 1 1 d D U
C1B C 0.4662(14) -0.6645(13) 0.9455(6) 0.053(2) Uani 1 1 d . .
C2B C 0.4943(12) -0.7719(10) 0.8670(6) 0.0442(18) Uani 1 1 d . .
H2B H 0.5264 -0.8790 0.8869 0.053 Uiso 1 1 calc R U
C3B C 0.3329(13) -0.7944(12) 0.7794(6) 0.049(2) Uani 1 1 d . .
H3B H 0.2365 -0.7209 0.7864 0.059 Uiso 1 1 calc R U
C4B C 0.2226(12) -0.9684(11) 0.7401(6) 0.0450(19) Uani 1 1 d . .
C5B C 0.0835(13) -0.9831(11) 0.6590(7) 0.050(2) Uani 1 1 d . .
H5B H 0.0476 -0.8871 0.6341 0.060 Uiso 1 1 calc R U
C6B C -0.0026(12) -1.1367(11) 0.6148(7) 0.049(2) Uani 1 1 d . .
H6B H -0.0952 -1.1448 0.5600 0.059 Uiso 1 1 calc R U
C7B C 0.0505(11) -1.2810(10) 0.6530(6) 0.0438(19) Uani 1 1 d . .
C8B C 0.1742(12) -1.2695(11) 0.7369(6) 0.0460(19) Uani 1 1 d . .
H8B H 0.2001 -1.3661 0.7647 0.055 Uiso 1 1 calc R U
C9B C 0.2614(12) -1.1141(10) 0.7809(6) 0.0420(18) Uani 1 1 d . .
H9B H 0.3464 -1.1068 0.8379 0.050 Uiso 1 1 calc R U
C10B C 0.3512(17) -1.2401(13) 0.5042(6) 0.059(3) Uani 1 1 d . .
C11B C 0.2153(14) -1.4047(12) 0.4626(6) 0.0491(19) Uani 1 1 d . .
H11B H 0.0988 -1.3774 0.4224 0.059 Uiso 1 1 calc R U
C12B C 0.3280(16) -1.5011(15) 0.4014(7) 0.063(2) Uani 1 1 d . .
H12C H 0.4445 -1.5279 0.4404 0.076 Uiso 1 1 calc R U
H12D H 0.2418 -1.6057 0.3764 0.076 Uiso 1 1 calc R U
C13B C 0.3945(19) -1.4069(15) 0.3218(8) 0.079(3) Uani 1 1 d . .
H13B H 0.4854 -1.4653 0.2942 0.095 Uiso 1 1 calc R U
H13C H 0.4682 -1.2972 0.3462 0.095 Uiso 1 1 calc R U
C14B C 0.149(2) -1.5749(18) 0.1678(9) 0.096(4) Uani 1 1 d . .
H14D H 0.2023 -1.5621 0.1105 0.143 Uiso 1 1 calc R U
H14E H 0.0080 -1.6174 0.1538 0.143 Uiso 1 1 calc R U
H14F H 0.2140 -1.6517 0.2043 0.143 Uiso 1 1 calc R U

loop_
_atom_site_aniso_label
_atom_site_aniso_U_11
_atom_site_aniso_U_22
_atom_site_aniso_U_33
_atom_site_aniso_U_23
_atom_site_aniso_U_13
_atom_site_aniso_U_12
S1A 0.0599(12) 0.0301(11) 0.0598(11) -0.0024(8) 0.0122(9) 0.0095(9)
O1A 0.052(3) 0.049(4) 0.073(4) -0.012(3) 0.018(3) 0.007(3)
O2A 0.112(6) 0.051(4) 0.048(3) 0.000(3) 0.008(4) -0.013(4)
O3A 0.113(6) 0.058(5) 0.073(4) 0.003(4) 0.016(4) 0.016(4)
O4A 0.062(4) 0.067(5) 0.077(4) -0.014(4) 0.018(4) 0.010(4)
O5A 0.064(4) 0.041(4) 0.102(5) -0.018(4) -0.004(4) 0.005(3)
O6A 0.130(7) 0.028(3) 0.075(4) 0.004(3) 0.021(4) 0.021(4)
N1A 0.076(6) 0.037(4) 0.055(4) -0.012(3) 0.008(4) 0.022(4)
C1A 0.050(5) 0.048(5) 0.046(4) 0.001(4) 0.016(4) -0.010(4)
C2A 0.049(5) 0.037(5) 0.053(4) 0.011(3) 0.005(4) 0.005(4)
C3A 0.035(4) 0.024(4) 0.044(4) -0.006(3) 0.002(3) 0.005(3)
C4A 0.032(4) 0.031(4) 0.042(4) -0.002(3) 0.007(3) 0.005(3)
C5A 0.040(4) 0.034(4) 0.050(4) 0.008(3) 0.008(3) 0.013(3)
C6A 0.049(4) 0.036(4) 0.042(4) -0.005(3) 0.000(3) 0.009(4)
C7A 0.049(5) 0.030(4) 0.045(4) 0.006(3) 0.015(3) 0.010(3)
C8A 0.057(5) 0.033(5) 0.047(4) 0.002(3) 0.006(4) 0.019(4)
C9A 0.041(4) 0.043(5) 0.047(4) 0.011(4) 0.009(3) 0.015(4)
C10A 0.049(5) 0.052(6) 0.062(5) -0.009(4) 0.019(4) -0.002(4)
C11A 0.068(6) 0.058(6) 0.053(5) -0.011(4) 0.011(4) 0.012(5)
C12A 0.109(9) 0.063(7) 0.081(7) -0.011(5) 0.047(7) 0.002(6)
C13A 0.152(13) 0.072(8) 0.066(6) -0.014(6) 0.041(8) -0.028(8)
C14A 0.27(3) 0.137(19) 0.112(14) -0.024(13) -0.045(18) -0.015(19)
C15A 0.22(2) 0.127(17) 0.135(15) -0.052(12) 0.048(16) 0.056(16)
S1B 0.0468(11) 0.0364(11) 0.0699(13) -0.0069(9) 0.0154(9) -0.0012(8)
S2B 0.151(3) 0.105(3) 0.0654(16) 0.0151(16) 0.0151(18) 0.039(2)
O1B 0.048(3) 0.059(4) 0.073(4) -0.015(3) 0.010(3) 0.015(3)
O2B 0.080(5) 0.062(5) 0.056(4) 0.000(3) 0.016(3) 0.009(4)
O3B 0.161(9) 0.044(4) 0.056(4) 0.002(3) 0.020(5) -0.008(5)
O4B 0.061(4) 0.063(5) 0.066(4) -0.012(3) 0.008(3) 0.010(3)
O5B 0.057(4) 0.063(5) 0.109(6) -0.026(4) 0.002(4) 0.015(3)
O6B 0.083(4) 0.033(4) 0.090(5) 0.001(3) 0.044(4) -0.011(3)
N1B 0.051(4) 0.046(4) 0.060(4) 0.008(3) 0.014(3) 0.007(3)
C1B 0.051(5) 0.055(6) 0.048(5) 0.003(4) 0.015(4) -0.007(4)
C2B 0.045(4) 0.027(4) 0.058(4) -0.004(3) 0.007(4) 0.002(3)
C3B 0.041(4) 0.045(5) 0.060(5) 0.005(4) 0.007(4) 0.005(4)
C4B 0.039(4) 0.032(4) 0.066(5) -0.001(4) 0.015(4) 0.009(3)
C5B 0.053(5) 0.032(5) 0.065(5) 0.001(4) 0.002(4) 0.012(4)
C6B 0.037(4) 0.036(5) 0.075(6) 0.009(4) 0.005(4) 0.007(3)
C7B 0.034(4) 0.028(4) 0.069(5) -0.008(4) 0.018(4) -0.002(3)
C8B 0.046(4) 0.038(5) 0.059(5) 0.009(4) 0.019(4) 0.012(4)
C9B 0.051(5) 0.030(4) 0.046(4) 0.002(3) 0.015(3) 0.002(3)
C10B 0.085(7) 0.057(6) 0.038(4) -0.001(4) 0.020(4) 0.012(5)
C11B 0.053(5) 0.043(5) 0.049(4) -0.001(4) 0.011(4) 0.004(4)
C12B 0.064(5) 0.066(6) 0.058(5) -0.014(4) 0.005(4) 0.014(5)
C13B 0.104(8) 0.071(7) 0.066(6) -0.005(5) 0.042(6) 0.006(6)
C14B 0.118(10) 0.085(9) 0.075(7) -0.008(6) 0.020(7) -0.005(7)

loop_
_atom_type_symbol
_atom_type_description
_atom_type_scat_dispersion_real
_atom_type_scat_dispersion_imag
_atom_type_scat_source
C C 0.0181 0.0091 'International Tables Vol C Tables 4.2.6.8 and 6.1.1.4'
H H 0.0000 0.0000 'International Tables Vol C Tables 4.2.6.8 and 6.1.1.4'
N N 0.0311 0.0180 'International Tables Vol C Tables 4.2.6.8 and 6.1.1.4'
O O 0.0492 0.0322 'International Tables Vol C Tables 4.2.6.8 and 6.1.1.4'
S S 0.3331 0.5567 'International Tables Vol C Tables 4.2.6.8 and 6.1.1.4'

loop_
_geom_angle_atom_site_label_1
_geom_angle_atom_site_label_2
_geom_angle_atom_site_label_3
_geom_angle
O6A S1A O5A 121.6(5)
O6A S1A N1A 103.7(5)
O5A S1A N1A 105.6(5)
O6A S1A C7A 109.0(4)
O5A S1A C7A 109.3(4)
N1A S1A C7A 106.4(4)
C1A O2A H1 119(9)
C10A O4A H2 108(9)
C11A N1A S1A 122.0(6)
C11A N1A H3 121(8)
S1A N1A H3 101(7)
O1A C1A O2A 123.1(9)
O1A C1A C2A 121.6(8)
O2A C1A C2A 114.7(9)
C1A C2A C3A 116.4(7)
C1A C2A C3B 112.2(7)
C3A C2A C3B 89.8(6)
C1A C2A H2A 112.2
C3A C2A H2A 112.2
C3B C2A H2A 112.2
C4A C3A C2A 120.8(6)
C4A C3A C2B 116.3(6)
C2A C3A C2B 90.1(6)
C4A C3A H3A 109.3
C2A C3A H3A 109.3
C2B C3A H3A 109.3
C5A C4A C9A 118.3(7)
C5A C4A C3A 117.6(6)
C9A C4A C3A 123.9(7)
C4A C5A C6A 121.6(7)
C4A C5A H5A 119.2
C6A C5A H5A 119.2
C7A C6A C5A 118.7(7)
C7A C6A H6A 120.6
C5A C6A H6A 120.6
C6A C7A C8A 120.6(7)
C6A C7A S1A 118.8(6)
C8A C7A S1A 120.4(6)
C9A C8A C7A 120.2(7)
C9A C8A H8A 119.9
C7A C8A H8A 119.9
C8A C9A C4A 120.4(7)
C8A C9A H9A 119.8
C4A C9A H9A 119.8
O3A C10A O4A 124.5(9)
O3A C10A C11A 120.4(10)
O4A C10A C11A 115.1(9)
N1A C11A C10A 115.4(8)
N1A C11A C12A 109.6(9)
C10A C11A C12A 105.8(9)
N1A C11A H11A 108.6
C10A C11A H11A 108.6
C12A C11A H11A 108.6
C13A C12A C11A 116.3(12)
C13A C12A H12A 108.2
C11A C12A H12A 108.2
C13A C12A H12B 108.2
C11A C12A H12B 108.2
H12A C12A H12B 107.4
C14A C13A C12A 115.3(15)
C14A C13A C15A 112.5(15)
C12A C13A C15A 110.9(15)
C14A C13A H13A 105.8
C12A C13A H13A 105.8
C15A C13A H13A 105.8
C13A C14A H14A 109.5
C13A C14A H14B 109.5
H14A C14A H14B 109.5
C13A C14A H14C 109.5
H14A C14A H14C 109.5
H14B C14A H14C 109.5
C13A C15A H15A 109.5
C13A C15A H15B 109.5
H15A C15A H15B 109.5
C13A C15A H15C 109.5
H15A C15A H15C 109.5
H15B C15A H15C 109.5
O5B S1B O6B 121.4(5)
O5B S1B N1B 108.2(5)
O6B S1B N1B 104.9(4)
O5B S1B C7B 106.6(4)
O6B S1B C7B 107.9(4)
N1B S1B C7B 107.0(4)
C14B S2B C13B 100.5(7)
C1B O2B H4 122(9)
C10B O4B H5 119(9)
C11B N1B S1B 122.5(7)
C11B N1B H6 105(7)
S1B N1B H6 132(7)
O1B C1B O2B 124.6(9)
O1B C1B C2B 120.4(8)
O2B C1B C2B 114.6(9)
C1B C2B C3B 116.9(7)
C1B C2B C3A 112.1(6)
C3B C2B C3A 89.7(6)
C1B C2B H2B 112.1
C3B C2B H2B 112.1
C3A C2B H2B 112.1
C4B C3B C2B 120.9(7)
C4B C3B C2A 114.4(8)
C2B C3B C2A 90.2(6)
C4B C3B H3B 110.0
C2B C3B H3B 110.0
C2A C3B H3B 110.0
C5B C4B C9B 118.4(8)
C5B C4B C3B 118.9(8)
C9B C4B C3B 122.6(8)
C6B C5B C4B 121.2(8)
C6B C5B H5B 119.4
C4B C5B H5B 119.4
C5B C6B C7B 119.2(8)
C5B C6B H6B 120.4
C7B C6B H6B 120.4
C8B C7B C6B 120.2(8)
C8B C7B S1B 121.4(7)
C6B C7B S1B 118.3(7)
C7B C8B C9B 120.0(8)
C7B C8B H8B 120.0
C9B C8B H8B 120.0
C8B C9B C4B 120.5(8)
C8B C9B H9B 119.8
C4B C9B H9B 119.8
O3B C10B O4B 125.7(10)
O3B C10B C11B 119.4(9)
O4B C10B C11B 114.9(9)
N1B C11B C10B 113.5(7)
N1B C11B C12B 109.4(8)
C10B C11B C12B 109.5(8)
N1B C11B H11B 108.1
C10B C11B H11B 108.1
C12B C11B H11B 108.1
C13B C12B C11B 113.7(9)
C13B C12B H12C 108.8
C11B C12B H12C 108.8
C13B C12B H12D 108.8
C11B C12B H12D 108.8
H12C C12B H12D 107.7
C12B C13B S2B 114.1(8)
C12B C13B H13B 108.7
S2B C13B H13B 108.7
C12B C13B H13C 108.7
S2B C13B H13C 108.7
H13B C13B H13C 107.6
S2B C14B H14D 109.5
S2B C14B H14E 109.5
H14D C14B H14E 109.5
S2B C14B H14F 109.5
H14D C14B H14F 109.5
H14E C14B H14F 109.5

loop_
_geom_bond_atom_site_label_1
_geom_bond_atom_site_label_2
_geom_bond_distance
S1A O6A 1.414(7)
S1A O5A 1.416(8)
S1A N1A 1.668(8)
S1A C7A 1.734(9)
O1A C1A 1.252(12)
O2A C1A 1.311(12)
O2A H1 0.86(2)
O3A C10A 1.268(13)
O4A C10A 1.304(13)
O4A H2 0.85(2)
N1A C11A 1.440(14)
N1A H3 0.85(2)
C1A C2A 1.480(13)
C2A C3A 1.534(11)
C2A C3B 1.594(13)
C2A H2A 0.9800
C3A C4A 1.512(11)
C3A C2B 1.596(11)
C3A H3A 0.9800
C4A C5A 1.377(11)
C4A C9A 1.402(11)
C5A C6A 1.399(12)
C5A H5A 0.9300
C6A C7A 1.376(11)
C6A H6A 0.9300
C7A C8A 1.383(11)
C8A C9A 1.378(13)
C8A H8A 0.9300
C9A H9A 0.9300
C10A C11A 1.486(14)
C11A C12A 1.550(14)
C11A H11A 0.9800
C12A C13A 1.523(18)
C12A H12A 0.9700
C12A H12B 0.9700
C13A C14A 1.47(3)
C13A C15A 1.53(2)
C13A H13A 0.9800
C14A H14A 0.9600
C14A H14B 0.9600
C14A H14C 0.9600
C15A H15A 0.9600
C15A H15B 0.9600
C15A H15C 0.9600
S1B O5B 1.410(9)
S1B O6B 1.446(8)
S1B N1B 1.603(8)
S1B C7B 1.790(8)
S2B C14B 1.745(13)
S2B C13B 1.812(14)
O1B C1B 1.256(12)
O2B C1B 1.281(12)
O2B H4 0.85(2)
O3B C10B 1.218(12)
O4B C10B 1.268(12)
O4B H5 0.84(2)
N1B C11B 1.445(12)
N1B H6 0.84(2)
C1B C2B 1.462(13)
C2B C3B 1.535(12)
C2B H2B 0.9800
C3B C4B 1.527(13)
C3B H3B 0.9800
C4B C5B 1.384(12)
C4B C9B 1.396(12)
C5B C6B 1.373(13)
C5B H5B 0.9300
C6B C7B 1.401(12)
C6B H6B 0.9300
C7B C8B 1.363(13)
C8B C9B 1.385(12)
C8B H8B 0.9300
C9B H9B 0.9300
C10B C11B 1.535(14)
C11B C12B 1.539(13)
C11B H11B 0.9800
C12B C13B 1.499(16)
C12B H12C 0.9700
C12B H12D 0.9700
C13B H13B 0.9700
C13B H13C 0.9700
C14B H14D 0.9600
C14B H14E 0.9600
C14B H14F 0.9600

loop_
_geom_hbond_atom_site_label_D
_geom_hbond_atom_site_label_H
_geom_hbond_atom_site_label_A
_geom_hbond_distance_DH
_geom_hbond_distance_HA
_geom_hbond_distance_DA
_geom_hbond_angle_DHA
_geom_hbond_site_symmetry_A
O4B H5 O1A 0.84(2) 1.92(5) 2.687(10) 151(8) .
O2A H1 O3B 0.86(2) 2.05(10) 2.716(10) 134(12) .
O4A H2 O1B 0.85(2) 1.83(3) 2.675(11) 174(13) .
O2B H4 O3A 0.85(2) 1.87(6) 2.666(12) 154(12) .
N1A H3 O2B 0.85(2) 2.62(8) 3.248(10) 131(9) 1_565
N1B H6 O2A 0.84(2) 2.56(3) 3.397(11) 171(9) 1_545

loop_
_geom_torsion_atom_site_label_1
_geom_torsion_atom_site_label_2
_geom_torsion_atom_site_label_3
_geom_torsion_atom_site_label_4
_geom_torsion
O6A S1A N1A C11A 174.0(8)
O5A S1A N1A C11A -57.0(8)
C7A S1A N1A C11A 59.1(8)
O1A C1A C2A C3A 30.0(12)
O2A C1A C2A C3A -158.5(8)
O1A C1A C2A C3B -71.5(10)
O2A C1A C2A C3B 100.0(9)
C1A C2A C3A C4A 126.5(8)
C3B C2A C3A C4A -118.6(7)
C1A C2A C3A C2B -112.3(7)
C3B C2A C3A C2B 2.6(7)
C2A C3A C4A C5A -176.4(7)
C2B C3A C4A C5A 76.3(8)
C2A C3A C4A C9A 8.3(11)
C2B C3A C4A C9A -99.1(9)
C9A C4A C5A C6A 5.2(11)
C3A C4A C5A C6A -170.5(7)
C4A C5A C6A C7A -2.5(12)
C5A C6A C7A C8A -1.4(12)
C5A C6A C7A S1A 173.0(6)
O6A S1A C7A C6A 155.4(7)
O5A S1A C7A C6A 20.4(8)
N1A S1A C7A C6A -93.3(7)
O6A S1A C7A C8A -30.1(8)
O5A S1A C7A C8A -165.1(7)
N1A S1A C7A C8A 81.2(7)
C6A C7A C8A C9A 2.6(12)
S1A C7A C8A C9A -171.8(7)
C7A C8A C9A C4A 0.1(12)
C5A C4A C9A C8A -3.9(11)
C3A C4A C9A C8A 171.4(7)
S1A N1A C11A C10A -76.8(10)
S1A N1A C11A C12A 164.0(8)
O3A C10A C11A N1A 145.0(9)
O4A C10A C11A N1A -33.9(12)
O3A C10A C11A C12A -93.7(12)
O4A C10A C11A C12A 87.5(10)
N1A C11A C12A C13A -75.2(14)
C10A C11A C12A C13A 159.7(12)
C11A C12A C13A C14A -62(2)
C11A C12A C13A C15A 168.5(14)
O5B S1B N1B C11B 50.2(8)
O6B S1B N1B C11B -178.9(7)
C7B S1B N1B C11B -64.4(8)
O1B C1B C2B C3B -26.4(12)
O2B C1B C2B C3B 160.8(8)
O1B C1B C2B C3A 75.2(10)
O2B C1B C2B C3A -97.7(9)
C4A C3A C2B C1B 3.1(9)
C2A C3A C2B C1B -121.9(7)
C4A C3A C2B C3B 122.2(6)
C2A C3A C2B C3B -2.7(8)
C1B C2B C3B C4B -123.7(9)
C3A C2B C3B C4B 121.5(8)
C1B C2B C3B C2A 117.5(8)
C3A C2B C3B C2A 2.6(7)
C1A C2A C3B C4B -8.5(10)
C3A C2A C3B C4B -127.1(7)
C1A C2A C3B C2B 115.9(7)
C3A C2A C3B C2B -2.7(8)
C2B C3B C4B C5B -177.7(8)
C2A C3B C4B C5B -71.7(10)
C2B C3B C4B C9B 0.0(13)
C2A C3B C4B C9B 105.9(9)
C9B C4B C5B C6B -5.5(13)
C3B C4B C5B C6B 172.3(9)
C4B C5B C6B C7B 0.5(14)
C5B C6B C7B C8B 5.1(13)
C5B C6B C7B S1B -170.9(7)
O5B S1B C7B C8B 164.9(7)
O6B S1B C7B C8B 33.0(8)
N1B S1B C7B C8B -79.5(7)
O5B S1B C7B C6B -19.2(8)
O6B S1B C7B C6B -151.1(7)
N1B S1B C7B C6B 96.5(7)
C6B C7B C8B C9B -5.5(12)
S1B C7B C8B C9B 170.3(6)
C7B C8B C9B C4B 0.4(11)
C5B C4B C9B C8B 5.0(12)
C3B C4B C9B C8B -172.6(8)
S1B N1B C11B C10B 77.6(9)
S1B N1B C11B C12B -159.8(7)
O3B C10B C11B N1B -143.4(10)
O4B C10B C11B N1B 36.3(11)
O3B C10B C11B C12B 94.1(11)
O4B C10B C11B C12B -86.2(10)
N1B C11B C12B C13B 175.5(8)
C10B C11B C12B C13B -59.6(11)
C11B C12B C13B S2B -69.3(11)
C14B S2B C13B C12B -81.4(9)
